data_4307614
loop_
_publ_author_name
'Wen-Xiang Chai'
'Li-Ming Wu'
'Jun-Qian Li'
'Ling Chen'

_publ_section_title
;
Silver Iodobismuthates: Syntheses, Structures, Properties, and
Theoretical Studies of [Bi2Ag2I102-]n and [Bi4Ag2I162-]n
;
_journal_name_full 'Inorganic Chemistry'
_journal_page_first 1042
_journal_page_last 1044
_journal_paper_doi 10.1021/ic062091s
_journal_volume 46
_journal_year 2007
_chemical_formula_moiety 'Ag Bi2 I8, C8 H20 N'
_chemical_formula_sum 'C8 H20 Ag Bi2 I8 N'
_chemical_formula_weight 1671.28
_chemical_name_systematic
; 
 ? 
;
_space_group_IT_number 14
_symmetry_cell_setting monoclinic
_symmetry_space_group_name_Hall '-P 2ybc'
_symmetry_space_group_name_H-M 'P 1 21/c 1'
_atom_sites_solution_hydrogens geom
_atom_sites_solution_primary direct
_atom_sites_solution_secondary difmap
_audit_creation_method SHELXL-97
_cell_angle_alpha 90.00
_cell_angle_beta 108.872(3)
_cell_angle_gamma 90.00
_cell_formula_units_Z 4
_cell_length_a 15.460(5)
_cell_length_b 14.058(4)
_cell_length_c 13.200(4)
_cell_measurement_reflns_used 6693
_cell_measurement_temperature 130(2)
_cell_measurement_theta_max 27.4835
_cell_measurement_theta_min 2.0103
_cell_volume 2714.6(14)
_computing_cell_refinement 'CrystalClear (Rigaku Corp., 2000)'
_computing_data_collection 'CrystalClear (Rigaku Corp., 2000)'
_computing_data_reduction 'CrystalClear (Rigaku Corp., 2000)'
_computing_structure_refinement 'SHELXL-97 (Sheldrick, 1997)'
_computing_structure_solution 'SHELXS-97 (Sheldrick, 1990)'
_diffrn_ambient_temperature 130(2)
_diffrn_detector_area_resol_mean 14.6306
_diffrn_measured_fraction_theta_full 0.998
_diffrn_measured_fraction_theta_max 0.998
_diffrn_measurement_device_type 'Mercury70 (2x2 bin mode)'
_diffrn_measurement_method CCD_Profile_fitting
_diffrn_radiation_monochromator graphite
_diffrn_radiation_source 'fine-focus sealed tube'
_diffrn_radiation_type MoK\a
_diffrn_radiation_wavelength 0.71073
_diffrn_reflns_av_R_equivalents 0.0380
_diffrn_reflns_av_sigmaI/netI 0.0350
_diffrn_reflns_limit_h_max 18
_diffrn_reflns_limit_h_min -20
_diffrn_reflns_limit_k_max 14
_diffrn_reflns_limit_k_min -18
_diffrn_reflns_limit_l_max 17
_diffrn_reflns_limit_l_min -16
_diffrn_reflns_number 20731
_diffrn_reflns_theta_full 27.49
_diffrn_reflns_theta_max 27.49
_diffrn_reflns_theta_min 2.18
_exptl_absorpt_coefficient_mu 22.740
_exptl_absorpt_correction_T_max 0.162
_exptl_absorpt_correction_T_min 0.129
_exptl_absorpt_correction_type multi-scan
_exptl_crystal_colour 'dark red'
_exptl_crystal_density_diffrn 4.089
_exptl_crystal_density_method 'not measured'
_exptl_crystal_description block
_exptl_crystal_F_000 2848
_exptl_crystal_size_max 0.10
_exptl_crystal_size_mid 0.10
_exptl_crystal_size_min 0.08
_refine_diff_density_max 3.982
_refine_diff_density_min -3.136
_refine_diff_density_rms 0.336
_refine_ls_extinction_method none
_refine_ls_goodness_of_fit_ref 1.071
_refine_ls_hydrogen_treatment constr
_refine_ls_matrix_type full
_refine_ls_number_parameters 186
_refine_ls_number_reflns 6225
_refine_ls_number_restraints 0
_refine_ls_restrained_S_all 1.071
_refine_ls_R_factor_all 0.0457
_refine_ls_R_factor_gt 0.0375
_refine_ls_shift/su_max 0.001
_refine_ls_shift/su_mean 0.000
_refine_ls_structure_factor_coef Fsqd
_refine_ls_weighting_details 'calc w=1/[\s^2^(Fo^2^)+(0.0446P)^2^+0.0000P] where P=(Fo^2^+2Fc^2^)/3'
_refine_ls_weighting_scheme calc
_refine_ls_wR_factor_gt 0.0827
_refine_ls_wR_factor_ref 0.0871
_reflns_number_gt 5421
_reflns_number_total 6225
_reflns_threshold_expression >2sigma(I)
_cod_data_source_file ic062091ssi20061102_041524.cif
_cod_data_source_block a
_cod_depositor_comments
;
The following automatic conversions were performed:
'_exptl_absorpt_correction_type' value 'Multi-scan' changed to
'multi-scan' according to
'/home/saulius/struct/CIF-dictionaries/cif_core.dic' dictionary named
'cif_core.dic' version 2.4.1 from 2010-06-29.

Automatic conversion script
Id: cif_fix_enum 1527 2010-12-29 10:47:43Z saulius 
;
_cod_original_sg_symbol_H-M 'P 21/c'
_cod_database_code 4307614

loop_
_symmetry_equiv_pos_as_xyz
'x, y, z'
'-x, y+1/2, -z+1/2'
'-x, -y, -z'
'x, -y-1/2, z-1/2'

loop_
_atom_site_label
_atom_site_type_symbol
_atom_site_fract_x
_atom_site_fract_y
_atom_site_fract_z
_atom_site_U_iso_or_equiv
_atom_site_adp_type
_atom_site_occupancy
_atom_site_symmetry_multiplicity
_atom_site_calc_flag
_atom_site_refinement_flags
_atom_site_disorder_assembly
_atom_site_disorder_group
Bi1 Bi 0.23060(2) 0.51096(2) 0.40050(2) 0.01340(8) Uani 1 1 d . . .
Bi2 Bi 0.49778(2) 0.50410(2) 0.31703(2) 0.01218(8) Uani 1 1 d . . .
I1 I 0.06958(4) 0.39037(4) 0.33530(5) 0.02046(13) Uani 1 1 d . . .
I2 I 0.15807(4) 0.62827(4) 0.54068(4) 0.01860(13) Uani 1 1 d . . .
I3 I 0.16093(4) 0.65122(4) 0.22162(4) 0.01941(13) Uani 1 1 d . . .
I4 I 0.32895(4) 0.37350(4) 0.59456(4) 0.01514(12) Uani 1 1 d . . .
I5 I 0.32297(4) 0.38509(4) 0.25695(4) 0.01623(12) Uani 1 1 d . . .
I6 I 0.42084(4) 0.63348(3) 0.47259(4) 0.01322(11) Uani 1 1 d . . .
I7 I 0.42738(4) 0.63625(4) 0.13649(4) 0.01642(12) Uani 1 1 d . . .
I8 I 0.57377(4) 0.38968(4) 0.17675(4) 0.01754(13) Uani 1 1 d . . .
Ag1 Ag 0.69703(5) 0.26208(5) 0.31443(6) 0.02806(17) Uani 1 1 d . . .
N1 N -0.1793(5) 0.5729(4) 0.1183(5) 0.0130(14) Uani 1 1 d . . .
C1 C -0.2211(6) 0.4839(5) 0.0594(7) 0.0167(17) Uani 1 1 d . . .
H1A H -0.2354 0.4955 -0.0183 0.020 Uiso 1 1 calc R . .
H1B H -0.2798 0.4723 0.0725 0.020 Uiso 1 1 calc R . .
C2 C -0.1638(6) 0.3940(6) 0.0881(8) 0.025(2) Uani 1 1 d . . .
H2A H -0.1033 0.4058 0.0817 0.037 Uiso 1 1 calc R . .
H2B H -0.1941 0.3426 0.0393 0.037 Uiso 1 1 calc R . .
H2C H -0.1571 0.3756 0.1619 0.037 Uiso 1 1 calc R . .
C3 C -0.0880(6) 0.5947(6) 0.1032(7) 0.0200(18) Uani 1 1 d . . .
H3A H -0.0444 0.5441 0.1395 0.024 Uiso 1 1 calc R . .
H3B H -0.0649 0.6551 0.1407 0.024 Uiso 1 1 calc R . .
C4 C -0.0861(7) 0.6033(7) -0.0111(7) 0.027(2) Uani 1 1 d . . .
H4A H -0.1023 0.5420 -0.0475 0.040 Uiso 1 1 calc R . .
H4B H -0.0247 0.6218 -0.0098 0.040 Uiso 1 1 calc R . .
H4C H -0.1302 0.6517 -0.0493 0.040 Uiso 1 1 calc R . .
C5 C -0.2448(6) 0.6559(6) 0.0733(7) 0.0177(18) Uani 1 1 d . . .
H5A H -0.2169 0.7151 0.1104 0.021 Uiso 1 1 calc R . .
H5B H -0.2519 0.6636 -0.0036 0.021 Uiso 1 1 calc R . .
C6 C -0.3376(6) 0.6442(6) 0.0846(7) 0.0200(19) Uani 1 1 d . . .
H6A H -0.3676 0.5882 0.0441 0.030 Uiso 1 1 calc R . .
H6B H -0.3745 0.7009 0.0567 0.030 Uiso 1 1 calc R . .
H6C H -0.3314 0.6359 0.1603 0.030 Uiso 1 1 calc R . .
C7 C -0.1631(6) 0.5582(6) 0.2368(6) 0.0166(17) Uani 1 1 d . . .
H7A H -0.1223 0.5027 0.2612 0.020 Uiso 1 1 calc R . .
H7B H -0.2223 0.5425 0.2468 0.020 Uiso 1 1 calc R . .
C8 C -0.1211(8) 0.6435(6) 0.3088(7) 0.029(2) Uani 1 1 d . . .
H8A H -0.0634 0.6614 0.2980 0.044 Uiso 1 1 calc R . .
H8B H -0.1094 0.6261 0.3839 0.044 Uiso 1 1 calc R . .
H8C H -0.1636 0.6974 0.2903 0.044 Uiso 1 1 calc R . .

loop_
_atom_site_aniso_label
_atom_site_aniso_U_11
_atom_site_aniso_U_22
_atom_site_aniso_U_33
_atom_site_aniso_U_23
_atom_site_aniso_U_13
_atom_site_aniso_U_12
Bi1 0.01510(18) 0.01361(16) 0.01121(15) 0.00005(11) 0.00388(13) -0.00099(12)
Bi2 0.01513(17) 0.01241(15) 0.00905(15) 0.00010(10) 0.00396(12) 0.00028(11)
I1 0.0162(3) 0.0162(3) 0.0260(3) 0.0002(2) 0.0025(2) -0.0021(2)
I2 0.0231(3) 0.0174(3) 0.0173(3) -0.0031(2) 0.0094(2) -0.0002(2)
I3 0.0187(3) 0.0203(3) 0.0169(3) 0.0072(2) 0.0025(2) -0.0024(2)
I4 0.0183(3) 0.0141(3) 0.0122(2) 0.00085(19) 0.0038(2) -0.0022(2)
I5 0.0185(3) 0.0166(3) 0.0137(3) -0.00329(19) 0.0054(2) -0.0032(2)
I6 0.0168(3) 0.0114(2) 0.0114(2) -0.00040(18) 0.0044(2) -0.0002(2)
I7 0.0202(3) 0.0159(3) 0.0131(2) 0.0042(2) 0.0053(2) 0.0030(2)
I8 0.0238(3) 0.0166(3) 0.0137(2) -0.0009(2) 0.0082(2) 0.0043(2)
Ag1 0.0231(4) 0.0252(4) 0.0354(4) 0.0050(3) 0.0087(3) 0.0025(3)
N1 0.020(4) 0.010(3) 0.007(3) -0.001(2) 0.003(3) -0.001(3)
C1 0.014(5) 0.015(4) 0.021(4) -0.001(3) 0.006(4) 0.000(3)
C2 0.017(5) 0.018(4) 0.033(5) -0.005(4) 0.000(4) 0.005(4)
C3 0.020(5) 0.022(4) 0.019(4) 0.004(3) 0.008(4) 0.001(4)
C4 0.018(5) 0.035(5) 0.031(5) 0.003(4) 0.013(4) 0.000(4)
C5 0.026(5) 0.013(4) 0.016(4) 0.009(3) 0.009(4) 0.003(3)
C6 0.025(5) 0.018(4) 0.014(4) 0.004(3) 0.003(4) 0.002(4)
C7 0.018(5) 0.017(4) 0.013(4) 0.000(3) 0.003(4) 0.000(3)
C8 0.042(7) 0.026(5) 0.021(5) -0.008(4) 0.012(5) -0.004(4)

loop_
_atom_type_symbol
_atom_type_description
_atom_type_scat_dispersion_real
_atom_type_scat_dispersion_imag
_atom_type_scat_source
C C 0.0033 0.0016 'International Tables Vol C Tables 4.2.6.8 and 6.1.1.4'
H H 0.0000 0.0000 'International Tables Vol C Tables 4.2.6.8 and 6.1.1.4'
N N 0.0061 0.0033 'International Tables Vol C Tables 4.2.6.8 and 6.1.1.4'
Ag Ag -0.8971 1.1015 'International Tables Vol C Tables 4.2.6.8 and 6.1.1.4'
I I -0.4742 1.8119 'International Tables Vol C Tables 4.2.6.8 and 6.1.1.4'
Bi Bi -4.1077 10.2566 'International Tables Vol C Tables 4.2.6.8 and 6.1.1.4'

loop_
_geom_angle_atom_site_label_1
_geom_angle_atom_site_label_2
_geom_angle_atom_site_label_3
_geom_angle
_geom_angle_site_symmetry_1
_geom_angle_site_symmetry_3
_geom_angle_publ_flag
I1 Bi1 I2 92.80(3) . . ?
I1 Bi1 I3 95.48(2) . . ?
I2 Bi1 I3 90.79(3) . . ?
I1 Bi1 I4 91.42(2) . . ?
I2 Bi1 I4 90.81(3) . . ?
I3 Bi1 I4 172.837(19) . . ?
I1 Bi1 I5 90.32(3) . . ?
I2 Bi1 I5 176.392(19) . . ?
I3 Bi1 I5 90.72(3) . . ?
I4 Bi1 I5 87.30(3) . . ?
I1 Bi1 I6 175.863(18) . . ?
I2 Bi1 I6 90.66(2) . . ?
I3 Bi1 I6 86.73(2) . . ?
I4 Bi1 I6 86.27(2) . . ?
I5 Bi1 I6 86.15(2) . . ?
I7 Bi2 I8 87.37(3) . . ?
I7 Bi2 I5 94.08(2) . . ?
I8 Bi2 I5 92.10(3) . . ?
I7 Bi2 I4 90.15(2) . 3_666 ?
I8 Bi2 I4 93.90(3) . 3_666 ?
I5 Bi2 I4 172.810(17) . 3_666 ?
I7 Bi2 I6 92.49(3) . . ?
I8 Bi2 I6 178.086(18) . . ?
I5 Bi2 I6 89.81(2) . . ?
I4 Bi2 I6 84.19(2) 3_666 . ?
I7 Bi2 I6 176.888(17) . 3_666 ?
I8 Bi2 I6 95.03(3) . 3_666 ?
I5 Bi2 I6 87.81(2) . 3_666 ?
I4 Bi2 I6 87.72(2) 3_666 3_666 ?
I6 Bi2 I6 85.04(3) . 3_666 ?
Ag1 I2 Bi1 110.08(3) 3_666 . ?
Ag1 I3 Bi1 113.00(3) 2_655 . ?
Bi2 I4 Bi1 95.54(2) 3_666 . ?
Bi2 I5 Bi1 93.97(2) . . ?
Bi2 I6 Bi1 89.99(2) . . ?
Bi2 I6 Bi2 94.96(3) . 3_666 ?
Bi1 I6 Bi2 89.908(19) . 3_666 ?
Ag1 I7 Bi2 108.02(3) 2_655 . ?
Ag1 I8 Bi2 105.35(3) . . ?
I8 Ag1 I7 100.22(4) . 2_645 ?
I8 Ag1 I3 129.59(4) . 2_645 ?
I7 Ag1 I3 108.20(4) 2_645 2_645 ?
I8 Ag1 I2 107.87(3) . 3_666 ?
I7 Ag1 I2 128.43(4) 2_645 3_666 ?
I3 Ag1 I2 85.86(3) 2_645 3_666 ?
C1 N1 C7 108.6(6) . . ?
C1 N1 C3 111.3(6) . . ?
C7 N1 C3 108.2(6) . . ?
C1 N1 C5 108.3(6) . . ?
C7 N1 C5 111.7(6) . . ?
C3 N1 C5 108.7(6) . . ?
N1 C1 C2 116.4(7) . . ?
N1 C3 C4 117.5(7) . . ?
C6 C5 N1 114.3(6) . . ?
N1 C7 C8 115.3(7) . . ?

loop_
_geom_bond_atom_site_label_1
_geom_bond_atom_site_label_2
_geom_bond_distance
_geom_bond_site_symmetry_2
_geom_bond_publ_flag
Bi1 I1 2.9027(9) . ?
Bi1 I2 2.9568(8) . ?
Bi1 I3 2.9963(9) . ?
Bi1 I4 3.1762(9) . ?
Bi1 I5 3.2422(8) . ?
Bi1 I6 3.2729(10) . ?
Bi2 I7 2.9390(9) . ?
Bi2 I8 2.9670(8) . ?
Bi2 I5 3.0569(10) . ?
Bi2 I4 3.0784(9) 3_666 ?
Bi2 I6 3.2434(8) . ?
Bi2 I6 3.2825(9) 3_666 ?
I2 Ag1 2.8776(11) 3_666 ?
I3 Ag1 2.8554(11) 2_655 ?
I4 Bi2 3.0784(9) 3_666 ?
I6 Bi2 3.2825(9) 3_666 ?
I7 Ag1 2.8381(11) 2_655 ?
I8 Ag1 2.8128(10) . ?
Ag1 I7 2.8381(11) 2_645 ?
Ag1 I3 2.8554(11) 2_645 ?
Ag1 I2 2.8776(11) 3_666 ?
N1 C1 1.504(10) . ?
N1 C7 1.517(9) . ?
N1 C3 1.519(11) . ?
N1 C5 1.534(10) . ?
C1 C2 1.519(11) . ?
C3 C4 1.523(12) . ?
C5 C6 1.500(12) . ?
C7 C8 1.538(11) . ?
